data_1577181
loop_
_publ_author_name
'Gan, Lifei'
'Li, Zi-Qing'
'Chen, Tao'
'Wan, Xuanchen'
'Zhang, Junyang'
'Ren, Jiangtao'
'Jiang, Ming'
'Cao, Penglong'
'Huang, Jinhai'
'Deng, Yu-Hua'
'Peng, Fangzhi'
'Tian, Run'
'Zhang, Zhi-Han'
'Wang, Yingcheng'
'Shao, Zhihui'

_publ_section_title
;
 Highly C\a-Regio-, Enantio-and Diastereoselective Mukaiyamatype
 Annulation of Siloxyfurans: Stereodivergent Synthesis of
 Multi-stereogenic Tricyclic \g-Lactones
;
_journal_name_full 'Chemical Science'
_journal_paper_doi 10.1039/D6SC01491G
_journal_year 2026
_chemical_absolute_configuration ad
_chemical_formula_moiety 'C15 H14 O3'
_chemical_formula_sum 'C15 H14 O3'
_chemical_formula_weight 242.26
_space_group_crystal_system monoclinic
_space_group_IT_number 4
_space_group_name_Hall 'P 2yb'
_space_group_name_H-M_alt 'P 1 21 1'
_atom_sites_solution_hydrogens mixed
_atom_sites_solution_primary dual
_audit_creation_date 2024-02-03
_audit_creation_method
;
FinalCif V88 by Daniel Kratzert, Freiburg 2024,
https://github.com/dkratzert/FinalCif
;
_audit_update_record
;
2024-02-03 deposited with the CCDC.	2026-04-29 downloaded from the CCDC.
;
_cell_angle_alpha 90
_cell_angle_beta 99.517(5)
_cell_angle_gamma 90
_cell_formula_units_Z 2
_cell_length_a 5.4496(8)
_cell_length_b 9.7142(15)
_cell_length_c 11.8110(18)
_cell_measurement_reflns_used 9828
_cell_measurement_temperature 298.15
_cell_measurement_theta_max 77.70
_cell_measurement_theta_min 8.88
_cell_volume 616.65(16)
_computing_cell_refinement 'SAINT V8.40B'
_computing_data_reduction 'SAINT V8.40B'
_computing_molecular_graphics 'Olex2 1.5 (Dolomanov et al., 2009)'
_computing_publication_material 'Olex2 1.5 (Dolomanov et al., 2009)'
_computing_structure_refinement 'SHELXL 2018/3 (Sheldrick, 2015)'
_computing_structure_solution 'SHELXT 2018/2 (Sheldrick, 2018)'
_diffrn_ambient_environment N~2~
_diffrn_ambient_temperature 298.15
_diffrn_detector CPAD
_diffrn_detector_area_resol_mean 7.41
_diffrn_detector_type 'Bruker PHOTON'
_diffrn_measured_fraction_theta_full 0.992
_diffrn_measured_fraction_theta_max 0.990
_diffrn_measurement_device 'three-circle diffractometer'
_diffrn_measurement_device_type 'Bruker D8 VENTURE dual wavelength Mo/Cu'
_diffrn_measurement_method '\w and \f scans'
_diffrn_measurement_specimen_support 'MiTeGen micromount'
_diffrn_radiation_monochromator 'mirror optics'
_diffrn_radiation_probe x-ray
_diffrn_radiation_type CuK\a
_diffrn_radiation_wavelength 1.54178
_diffrn_reflns_av_R_equivalents 0.0309
_diffrn_reflns_av_unetI/netI 0.0219
_diffrn_reflns_Laue_measured_fraction_full 0.992
_diffrn_reflns_Laue_measured_fraction_max 0.990
_diffrn_reflns_limit_h_max 6
_diffrn_reflns_limit_h_min -6
_diffrn_reflns_limit_k_max 11
_diffrn_reflns_limit_k_min -12
_diffrn_reflns_limit_l_max 14
_diffrn_reflns_limit_l_min -14
_diffrn_reflns_number 14724
_diffrn_reflns_point_group_measured_fraction_full 0.990
_diffrn_reflns_point_group_measured_fraction_max 0.968
_diffrn_reflns_theta_full 67.679
_diffrn_reflns_theta_max 77.689
_diffrn_reflns_theta_min 8.878
_diffrn_source 'microfocus sealed X-ray tube'
_diffrn_source_current 1.1
_diffrn_source_power 0.05500000000000001
_diffrn_source_type 'Incoatec I\ms'
_diffrn_source_voltage 50.0
_diffrn_standards_number 0
_exptl_absorpt_coefficient_mu 0.736
_exptl_absorpt_correction_T_max 0.7541
_exptl_absorpt_correction_T_min 0.5725
_exptl_absorpt_correction_type multi-scan
_exptl_absorpt_process_details
;
SADABS-2016/2 (Bruker,2016/2) was used for absorption correction.
wR2(int) was 0.1373 before and 0.0622 after correction.
The Ratio of minimum to maximum transmission is 0.7592.
The \l/2 correction factor is Not present.
;
_exptl_crystal_colour colourless
_exptl_crystal_colour_primary colourless
_exptl_crystal_density_diffrn 1.305
_exptl_crystal_description plate
_exptl_crystal_F_000 256
_exptl_crystal_size_max 0.21
_exptl_crystal_size_mid 0.2
_exptl_crystal_size_min 0.1
_refine_diff_density_max 0.103
_refine_diff_density_min -0.120
_refine_diff_density_rms 0.032
_refine_ls_abs_structure_details
;
 Flack x determined using 1118 quotients [(I+)-(I-)]/[(I+)+(I-)]
 (Parsons, Flack and Wagner, Acta Cryst. B69 (2013) 249-259).
;
_refine_ls_abs_structure_Flack -0.03(9)
_refine_ls_extinction_method none
_refine_ls_goodness_of_fit_ref 1.055
_refine_ls_hydrogen_treatment constr
_refine_ls_matrix_type full
_refine_ls_number_parameters 163
_refine_ls_number_reflns 2548
_refine_ls_number_restraints 1
_refine_ls_restrained_S_all 1.055
_refine_ls_R_factor_all 0.0329
_refine_ls_R_factor_gt 0.0319
_refine_ls_shift/su_max 0.000
_refine_ls_shift/su_mean 0.000
_refine_ls_structure_factor_coef Fsqd
_refine_ls_weighting_details 'w=1/[\s^2^(Fo^2^)+(0.0519P)^2^+0.0354P] where P=(Fo^2^+2Fc^2^)/3'
_refine_ls_weighting_scheme calc
_refine_ls_wR_factor_gt 0.0847
_refine_ls_wR_factor_ref 0.0856
_reflns_Friedel_coverage 0.846
_reflns_Friedel_fraction_full 0.987
_reflns_Friedel_fraction_max 0.944
_reflns_number_gt 2492
_reflns_number_total 2548
_reflns_threshold_expression 'I > 2\s(I)'
_cod_data_source_file d6sc01491g2.cif
_cod_data_source_block 1_CCDC1
_cod_original_sg_symbol_H-M 'P  21'
_cod_database_code 1577181
_shelx_shelxl_version_number 2018/3
_olex2_refinement_description
;
1. Fixed Uiso
 At 1.2 times of:
  All C(H) groups, All C(H,H) groups
 At 1.5 times of:
  All C(H,H,H) groups
2.a Riding coordinates:
 C15(H15A,H15B,H15C)
2.b Ternary CH refined with riding coordinates:
 C9(H9), C10(H10), C12(H12)
2.c Secondary CH2 refined with riding coordinates:
 C13(H13A,H13B)
2.d Aromatic/amide H refined with riding coordinates:
 C2(H2), C3(H3), C4(H4), C5(H5), C7(H7), C8(H8)
;
_olex2_submission_special_instructions 'No special instructions were received'
_shelx_space_group_comment
;
The symmetry employed for this shelxl refinement is uniquely defined
by the following loop, which should always be used as a source of
symmetry information in preference to the above space-group names.
They are only intended as comments.
;
_shelx_estimated_absorpt_t_min 0.861
_shelx_estimated_absorpt_t_max 0.930
_olex2_diffrn_ambient_temperature_device 'Oxford Cryostream 800'

loop_
_space_group_symop_operation_xyz
'x, y, z'
'-x, y+1/2, -z'

loop_
_atom_site_label
_atom_site_type_symbol
_atom_site_fract_x
_atom_site_fract_y
_atom_site_fract_z
_atom_site_U_iso_or_equiv
_atom_site_adp_type
_atom_site_occupancy
_atom_site_site_symmetry_order
_atom_site_calc_flag
_atom_site_refinement_flags_posn
_atom_site_refinement_flags_adp
_atom_site_refinement_flags_occupancy
_atom_site_disorder_assembly
_atom_site_disorder_group
O1 O 0.3476(2) 0.41963(14) 0.75986(11) 0.0553(3) Uani 1 1 d . . . . .
O2 O 0.1486(3) 0.25593(15) 0.64834(14) 0.0696(4) Uani 1 1 d . . . . .
O3 O 0.6441(3) 0.4051(2) 0.36908(13) 0.0778(5) Uani 1 1 d . . . . .
C1 C 0.6699(3) 0.5909(2) 0.84536(16) 0.0543(4) Uani 1 1 d . . . . .
C2 C 0.6232(4) 0.5803(3) 0.95672(18) 0.0710(5) Uani 1 1 d . . . . .
H2 H 0.492341 0.526459 0.972978 0.085 Uiso 1 1 calc R U . . .
C3 C 0.7742(6) 0.6512(4) 1.0440(2) 0.0910(8) Uani 1 1 d . . . . .
H3 H 0.744935 0.643605 1.119129 0.109 Uiso 1 1 calc R U . . .
C4 C 0.9652(6) 0.7319(3) 1.0207(2) 0.0940(9) Uani 1 1 d . . . . .
H4 H 1.063041 0.780082 1.079592 0.113 Uiso 1 1 calc R U . . .
C5 C 1.0132(5) 0.7422(3) 0.9094(2) 0.0792(7) Uani 1 1 d . . . . .
H5 H 1.144053 0.796883 0.894260 0.095 Uiso 1 1 calc R U . . .
C6 C 0.8675(3) 0.67141(19) 0.81985(18) 0.0586(4) Uani 1 1 d . . . . .
C7 C 0.9125(3) 0.6802(2) 0.70069(18) 0.0578(4) Uani 1 1 d . . . . .
H7 H 1.010687 0.751458 0.680427 0.069 Uiso 1 1 calc R U . . .
C8 C 0.8168(3) 0.5891(2) 0.62048(16) 0.0532(4) Uani 1 1 d . . . . .
H8 H 0.842115 0.597273 0.544809 0.064 Uiso 1 1 calc R U . . .
C9 C 0.6668(3) 0.47329(17) 0.65793(14) 0.0466(3) Uani 1 1 d . . . . .
H9 H 0.783884 0.407627 0.700467 0.056 Uiso 1 1 calc R U . . .
C10 C 0.5110(3) 0.53186(18) 0.74124(14) 0.0472(4) Uani 1 1 d . . . . .
H10 H 0.408557 0.606280 0.702344 0.057 Uiso 1 1 calc R U . . .
C11 C 0.3026(3) 0.34463(17) 0.66147(17) 0.0525(4) Uani 1 1 d . . . . .
C12 C 0.4731(3) 0.39034(17) 0.57786(15) 0.0491(4) Uani 1 1 d . . . . .
H12 H 0.552527 0.309393 0.550087 0.059 Uiso 1 1 calc R U . . .
C13 C 0.3282(3) 0.46812(18) 0.47586(14) 0.0492(4) Uani 1 1 d . . . . .
H13A H 0.162674 0.428969 0.457434 0.059 Uiso 1 1 calc R U . . .
H13B H 0.310525 0.563400 0.497725 0.059 Uiso 1 1 calc R U . . .
C14 C 0.4499(4) 0.4639(2) 0.37005(16) 0.0552(4) Uani 1 1 d . . . . .
C15 C 0.3122(5) 0.5358(3) 0.26577(18) 0.0713(5) Uani 1 1 d . . . . .
H15A H 0.401637 0.524648 0.202826 0.107 Uiso 1 1 d R U . . .
H15B H 0.297977 0.631968 0.282106 0.107 Uiso 1 1 d R U . . .
H15C H 0.149067 0.496558 0.245796 0.107 Uiso 1 1 d R U . . .

loop_
_atom_site_aniso_label
_atom_site_aniso_U_11
_atom_site_aniso_U_22
_atom_site_aniso_U_33
_atom_site_aniso_U_23
_atom_site_aniso_U_13
_atom_site_aniso_U_12
O1 0.0559(6) 0.0560(7) 0.0578(7) 0.0047(5) 0.0209(5) -0.0027(6)
O2 0.0732(9) 0.0554(8) 0.0841(10) 0.0019(7) 0.0240(7) -0.0133(7)
O3 0.0687(8) 0.0958(11) 0.0753(9) -0.0057(9) 0.0308(7) 0.0192(9)
C1 0.0511(9) 0.0536(9) 0.0573(9) 0.0025(7) 0.0066(7) 0.0109(7)
C2 0.0727(13) 0.0812(14) 0.0594(11) -0.0024(10) 0.0119(9) 0.0096(11)
C3 0.1010(19) 0.108(2) 0.0601(13) -0.0105(13) 0.0005(12) 0.0098(17)
C4 0.101(2) 0.0945(19) 0.0758(16) -0.0155(14) -0.0182(14) 0.0021(16)
C5 0.0691(13) 0.0668(13) 0.0924(16) 0.0021(12) -0.0141(12) -0.0024(10)
C6 0.0522(9) 0.0518(9) 0.0680(11) 0.0061(8) -0.0015(7) 0.0076(8)
C7 0.0425(8) 0.0528(9) 0.0767(11) 0.0148(9) 0.0056(7) 0.0020(7)
C8 0.0407(7) 0.0586(10) 0.0625(10) 0.0146(8) 0.0152(6) 0.0079(7)
C9 0.0407(7) 0.0460(8) 0.0547(8) 0.0066(7) 0.0125(6) 0.0095(6)
C10 0.0424(7) 0.0471(8) 0.0537(8) 0.0046(7) 0.0128(6) 0.0053(6)
C11 0.0532(9) 0.0428(8) 0.0638(10) 0.0066(7) 0.0167(7) 0.0027(7)
C12 0.0502(8) 0.0421(7) 0.0585(9) 0.0007(7) 0.0190(7) 0.0062(7)
C13 0.0470(8) 0.0487(8) 0.0536(8) -0.0052(7) 0.0135(6) 0.0037(7)
C14 0.0587(9) 0.0534(9) 0.0556(9) -0.0062(8) 0.0160(7) -0.0026(8)
C15 0.0868(14) 0.0711(12) 0.0565(11) 0.0007(9) 0.0135(9) -0.0062(12)

loop_
_atom_type_symbol
_atom_type_description
_atom_type_scat_dispersion_real
_atom_type_scat_dispersion_imag
_atom_type_scat_source
C C 0.0181 0.0091 'International Tables Vol C Tables 4.2.6.8 and 6.1.1.4'
H H 0.0000 0.0000 'International Tables Vol C Tables 4.2.6.8 and 6.1.1.4'
O O 0.0492 0.0322 'International Tables Vol C Tables 4.2.6.8 and 6.1.1.4'

loop_
_geom_angle_atom_site_label_1
_geom_angle_atom_site_label_2
_geom_angle_atom_site_label_3
_geom_angle
_geom_angle_site_symmetry_1
_geom_angle_site_symmetry_3
_geom_angle_publ_flag
C11 O1 C10 107.60(12) . . ?
C2 C1 C6 120.89(19) . . ?
C2 C1 C10 125.47(19) . . ?
C6 C1 C10 113.43(16) . . ?
C1 C2 H2 120.4 . . ?
C1 C2 C3 119.3(2) . . ?
C3 C2 H2 120.4 . . ?
C2 C3 H3 119.6 . . ?
C4 C3 C2 120.8(2) . . ?
C4 C3 H3 119.6 . . ?
C3 C4 H4 119.9 . . ?
C3 C4 C5 120.1(2) . . ?
C5 C4 H4 119.9 . . ?
C4 C5 H5 119.6 . . ?
C4 C5 C6 120.7(3) . . ?
C6 C5 H5 119.6 . . ?
C1 C6 C7 119.55(17) . . ?
C5 C6 C1 118.2(2) . . ?
C5 C6 C7 122.2(2) . . ?
C6 C7 H7 118.9 . . ?
C8 C7 C6 122.16(17) . . ?
C8 C7 H7 118.9 . . ?
C7 C8 H8 121.5 . . ?
C7 C8 C9 117.08(16) . . ?
C9 C8 H8 121.5 . . ?
C8 C9 H9 107.4 . . ?
C8 C9 C10 107.54(14) . . ?
C8 C9 C12 124.64(15) . . ?
C10 C9 H9 107.4 . . ?
C10 C9 C12 101.33(13) . . ?
C12 C9 H9 107.4 . . ?
O1 C10 C1 116.80(14) . . ?
O1 C10 C9 103.95(13) . . ?
O1 C10 H10 108.1 . . ?
C1 C10 C9 111.58(13) . . ?
C1 C10 H10 108.1 . . ?
C9 C10 H10 108.1 . . ?
O1 C11 C12 110.71(14) . . ?
O2 C11 O1 121.40(17) . . ?
O2 C11 C12 127.89(19) . . ?
C9 C12 C11 100.66(14) . . ?
C9 C12 H12 109.4 . . ?
C9 C12 C13 116.24(14) . . ?
C11 C12 H12 109.4 . . ?
C13 C12 C11 111.30(13) . . ?
C13 C12 H12 109.4 . . ?
C12 C13 H13A 108.9 . . ?
C12 C13 H13B 108.9 . . ?
H13A C13 H13B 107.7 . . ?
C14 C13 C12 113.52(14) . . ?
C14 C13 H13A 108.9 . . ?
C14 C13 H13B 108.9 . . ?
O3 C14 C13 121.89(17) . . ?
O3 C14 C15 122.19(18) . . ?
C15 C14 C13 115.92(16) . . ?
C14 C15 H15A 109.5 . . ?
C14 C15 H15B 109.5 . . ?
C14 C15 H15C 109.5 . . ?
H15A C15 H15B 109.5 . . ?
H15A C15 H15C 109.5 . . ?
H15B C15 H15C 109.5 . . ?

loop_
_geom_bond_atom_site_label_1
_geom_bond_atom_site_label_2
_geom_bond_distance
_geom_bond_site_symmetry_2
_geom_bond_publ_flag
O1 C10 1.447(2) . ?
O1 C11 1.359(2) . ?
O2 C11 1.195(2) . ?
O3 C14 1.204(2) . ?
C1 C2 1.384(3) . ?
C1 C6 1.403(3) . ?
C1 C10 1.496(2) . ?
C2 H2 0.9300 . ?
C2 C3 1.390(4) . ?
C3 H3 0.9300 . ?
C3 C4 1.367(5) . ?
C4 H4 0.9300 . ?
C4 C5 1.385(4) . ?
C5 H5 0.9300 . ?
C5 C6 1.394(3) . ?
C6 C7 1.470(3) . ?
C7 H7 0.9300 . ?
C7 C8 1.338(3) . ?
C8 H8 0.9300 . ?
C8 C9 1.500(2) . ?
C9 H9 0.9800 . ?
C9 C10 1.513(2) . ?
C9 C12 1.526(2) . ?
C10 H10 0.9800 . ?
C11 C12 1.529(2) . ?
C12 H12 0.9800 . ?
C12 C13 1.527(2) . ?
C13 H13A 0.9700 . ?
C13 H13B 0.9700 . ?
C13 C14 1.509(2) . ?
C14 C15 1.504(3) . ?
C15 H15A 0.9600 . ?
C15 H15B 0.9600 . ?
C15 H15C 0.9600 . ?

loop_
_geom_torsion_atom_site_label_1
_geom_torsion_atom_site_label_2
_geom_torsion_atom_site_label_3
_geom_torsion_atom_site_label_4
_geom_torsion
_geom_torsion_site_symmetry_1
_geom_torsion_site_symmetry_2
_geom_torsion_site_symmetry_3
_geom_torsion_site_symmetry_4
_geom_torsion_publ_flag
O1 C11 C12 C9 15.24(17) . . . . ?
O1 C11 C12 C13 -108.57(16) . . . . ?
O2 C11 C12 C9 -164.35(18) . . . . ?
O2 C11 C12 C13 71.8(2) . . . . ?
C1 C2 C3 C4 0.8(4) . . . . ?
C1 C6 C7 C8 -17.5(3) . . . . ?
C2 C1 C6 C5 -1.0(3) . . . . ?
C2 C1 C6 C7 179.86(18) . . . . ?
C2 C1 C10 O1 -21.5(3) . . . . ?
C2 C1 C10 C9 -140.90(19) . . . . ?
C2 C3 C4 C5 -1.1(5) . . . . ?
C3 C4 C5 C6 0.4(4) . . . . ?
C4 C5 C6 C1 0.7(3) . . . . ?
C4 C5 C6 C7 179.8(2) . . . . ?
C5 C6 C7 C8 163.34(19) . . . . ?
C6 C1 C2 C3 0.3(3) . . . . ?
C6 C1 C10 O1 163.78(14) . . . . ?
C6 C1 C10 C9 44.4(2) . . . . ?
C6 C7 C8 C9 -2.0(2) . . . . ?
C7 C8 C9 C10 39.9(2) . . . . ?
C7 C8 C9 C12 157.84(15) . . . . ?
C8 C9 C10 O1 171.97(13) . . . . ?
C8 C9 C10 C1 -61.31(17) . . . . ?
C8 C9 C12 C11 -153.24(15) . . . . ?
C8 C9 C12 C13 -32.9(2) . . . . ?
C9 C12 C13 C14 89.82(17) . . . . ?
C10 O1 C11 O2 -170.53(16) . . . . ?
C10 O1 C11 C12 9.85(18) . . . . ?
C10 C1 C2 C3 -174.0(2) . . . . ?
C10 C1 C6 C5 173.97(18) . . . . ?
C10 C1 C6 C7 -5.2(2) . . . . ?
C10 C9 C12 C11 -32.44(15) . . . . ?
C10 C9 C12 C13 87.89(15) . . . . ?
C11 O1 C10 C1 -154.81(14) . . . . ?
C11 O1 C10 C9 -31.43(16) . . . . ?
C11 C12 C13 C14 -155.75(15) . . . . ?
C12 C9 C10 O1 39.80(15) . . . . ?
C12 C9 C10 C1 166.52(14) . . . . ?
C12 C13 C14 O3 -0.7(3) . . . . ?
C12 C13 C14 C15 178.49(16) . . . . ?
